data_4100162
_journal_name_full 'Journal of the American Chemical Society'
_journal_paper_doi 10.1021/ja050441o
_journal_year 2005
_chemical_formula_moiety 'C33 H40 O3 Si W '
_chemical_formula_sum 'C33 H40 O3 Si W'
_chemical_formula_weight 696.61
_space_group_IT_number 14
_symmetry_cell_setting monoclinic
_symmetry_space_group_name_Hall '-P 2ybc'
_symmetry_space_group_name_H-M 'P 1 21/c 1'
_cell_angle_alpha 90.000
_cell_angle_beta 90.762(1)
_cell_angle_gamma 90.000
_cell_formula_units_Z 4
_cell_length_a 13.370(3)
_cell_length_b 10.309(2)
_cell_length_c 21.300(4)
_cell_measurement_temperature 173.2
_cell_volume 2935.6(10)
_exptl_crystal_density_diffrn 1.576
_cod_original_sg_symbol_H-M 'P 21/c'
_cod_original_formula_sum 'C33 H40 O3 Si W '
_cod_database_code 4100162

loop_
_symmetry_equiv_pos_as_xyz
x,y,z
-x,1/2+y,1/2-z
-x,-y,-z
x,1/2-y,1/2+z

loop_
_atom_site_label
_atom_site_type_symbol
_atom_site_fract_x
_atom_site_fract_y
_atom_site_fract_z
_atom_site_U_iso_or_equiv
_atom_site_adp_type
_atom_site_occupancy
_atom_site_symmetry_multiplicity
_atom_site_calc_flag
_atom_site_refinement_flags
_atom_site_disorder_assembly
_atom_site_disorder_group
W1 W -0.358473(7) -0.198257(10) -0.360752(5) 0.01665(6) Uani 1 1 d . . .
Si1 Si -0.10152(6) -0.29389(7) -0.35699(4) 0.01786(16) Uani 1 1 d . . .
O1 O -0.14656(14) -0.44044(18) -0.37245(10) 0.0227(4) Uani 1 1 d . . .
O2 O -0.33069(17) -0.4369(2) -0.27045(11) 0.0362(5) Uani 1 1 d . . .
O3 O -0.54067(18) -0.3761(3) -0.39070(14) 0.0503(7) Uani 1 1 d . . .
C1 C -0.2017(2) -0.2067(3) -0.39989(14) 0.0166(5) Uani 1 1 d . . .
C2 C -0.2549(2) -0.3042(2) -0.43513(13) 0.0185(6) Uani 1 1 d . . .
C3 C -0.3114(2) -0.2556(3) -0.49373(13) 0.0230(6) Uani 1 1 d . . .
C4 C -0.3705(2) -0.1441(3) -0.46340(14) 0.0253(6) Uani 1 1 d . . .
C5 C -0.2106(2) -0.4419(3) -0.42839(13) 0.0215(6) Uani 1 1 d . . .
C6 C -0.2424(3) -0.2061(3) -0.54552(15) 0.0293(7) Uani 1 1 d . . .
H5 H -0.2814 -0.1605 -0.5766 0.029 Uiso 1 1 calc R . .
H4 H -0.2093 -0.2782 -0.5647 0.029 Uiso 1 1 calc R . .
H6 H -0.1934 -0.1484 -0.5276 0.029 Uiso 1 1 calc R . .
C7 C -0.3825(2) -0.3543(4) -0.52408(16) 0.0349(7) Uani 1 1 d . . .
H9 H -0.3444 -0.4241 -0.5417 0.035 Uiso 1 1 calc R . .
H8 H -0.4210 -0.3128 -0.5567 0.035 Uiso 1 1 calc R . .
H7 H -0.4267 -0.3881 -0.4929 0.035 Uiso 1 1 calc R . .
C8 C -0.1423(2) -0.4701(3) -0.48427(15) 0.0284(7) Uani 1 1 d . . .
H10 H -0.0959 -0.3998 -0.4892 0.028 Uiso 1 1 calc R . .
H12 H -0.1822 -0.4790 -0.5218 0.028 Uiso 1 1 calc R . .
H11 H -0.1060 -0.5490 -0.4767 0.028 Uiso 1 1 calc R . .
C9 C -0.2827(2) -0.5536(3) -0.42020(17) 0.0326(7) Uani 1 1 d . . .
H15 H -0.2458 -0.6316 -0.4114 0.033 Uiso 1 1 calc R . .
H13 H -0.3215 -0.5649 -0.4580 0.033 Uiso 1 1 calc R . .
H14 H -0.3265 -0.5353 -0.3860 0.033 Uiso 1 1 calc R . .
C10 C 0.0228(2) -0.2567(3) -0.39351(14) 0.0229(6) Uani 1 1 d . . .
C11 C 0.0322(2) -0.1805(3) -0.44747(16) 0.0281(7) Uani 1 1 d . . .
C12 C 0.1250(2) -0.1545(4) -0.47318(16) 0.0321(7) Uani 1 1 d . . .
C13 C 0.2106(3) -0.2045(3) -0.44582(18) 0.0370(9) Uani 1 1 d . . .
C14 C 0.2037(3) -0.2810(4) -0.39304(19) 0.0376(8) Uani 1 1 d . . .
C15 C 0.1102(3) -0.3069(3) -0.36735(17) 0.0302(7) Uani 1 1 d . . .
C16 C -0.0778(2) -0.2907(3) -0.27059(14) 0.0220(6) Uani 1 1 d . . .
C17 C -0.0234(3) -0.1895(3) -0.24313(17) 0.0289(7) Uani 1 1 d . . .
C18 C -0.0003(3) -0.1879(4) -0.17904(17) 0.0357(8) Uani 1 1 d . . .
C19 C -0.0310(3) -0.2905(4) -0.14216(17) 0.0372(9) Uani 1 1 d . . .
C20 C -0.0842(2) -0.3916(3) -0.16768(15) 0.0318(7) Uani 1 1 d . . .
C21 C -0.1075(2) -0.3921(3) -0.23128(14) 0.0260(6) Uani 1 1 d . . .
C22 C -0.3309(2) -0.3526(3) -0.30523(14) 0.0243(6) Uani 1 1 d . . .
C23 C -0.4695(2) -0.3141(3) -0.38393(17) 0.0284(7) Uani 1 1 d . . .
C24 C -0.3123(2) -0.0005(3) -0.30903(13) 0.0226(6) Uani 1 1 d . . .
C25 C -0.3927(2) 0.0274(3) -0.35198(13) 0.0235(6) Uani 1 1 d . . .
C26 C -0.4769(2) -0.0474(3) -0.33417(13) 0.0216(6) Uani 1 1 d . . .
C27 C -0.4509(2) -0.1195(3) -0.27884(13) 0.0239(6) Uani 1 1 d . . .
C28 C -0.3483(2) -0.0895(3) -0.26342(13) 0.0252(6) Uani 1 1 d . . .
C29 C -0.2128(2) 0.0666(3) -0.30752(17) 0.0375(8) Uani 1 1 d . . .
H26 H -0.2190 0.1486 -0.2866 0.037 Uiso 1 1 calc R . .
H28 H -0.1906 0.0804 -0.3497 0.037 Uiso 1 1 calc R . .
H27 H -0.1650 0.0137 -0.2853 0.037 Uiso 1 1 calc R . .
C30 C -0.3904(3) 0.1290(3) -0.40178(15) 0.0316(7) Uani 1 1 d . . .
H31 H -0.4361 0.1060 -0.4351 0.032 Uiso 1 1 calc R . .
H29 H -0.3239 0.1355 -0.4180 0.032 Uiso 1 1 calc R . .
H30 H -0.4097 0.2109 -0.3843 0.032 Uiso 1 1 calc R . .
C31 C -0.5785(2) -0.0362(3) -0.36426(16) 0.0313(7) Uani 1 1 d . . .
H34 H -0.6192 -0.1080 -0.3515 0.031 Uiso 1 1 calc R . .
H32 H -0.5722 -0.0371 -0.4091 0.031 Uiso 1 1 calc R . .
H33 H -0.6092 0.0435 -0.3515 0.031 Uiso 1 1 calc R . .
C32 C -0.5199(3) -0.1964(3) -0.23875(18) 0.0377(9) Uani 1 1 d . . .
H37 H -0.4851 -0.2706 -0.2222 0.038 Uiso 1 1 calc R . .
H36 H -0.5763 -0.2247 -0.2635 0.038 Uiso 1 1 calc R . .
H35 H -0.5427 -0.1433 -0.2048 0.038 Uiso 1 1 calc R . .
C33 C -0.2958(3) -0.1290(4) -0.20428(14) 0.0367(8) Uani 1 1 d . . .
H38 H -0.3134 -0.0706 -0.1711 0.037 Uiso 1 1 calc R . .
H39 H -0.2248 -0.1263 -0.2103 0.037 Uiso 1 1 calc R . .
H40 H -0.3154 -0.2156 -0.1933 0.037 Uiso 1 1 calc R . .
H1 H -0.195(2) -0.130(3) -0.4196(16) 0.027(9) Uiso 1 1 d . . .
H2 H -0.338(3) -0.058(4) -0.4718(17) 0.037(10) Uiso 1 1 d . . .
H3 H -0.446(2) -0.136(3) -0.4796(16) 0.031(9) Uiso 1 1 d . . .
H16 H -0.023(3) -0.149(4) -0.4681(17) 0.030(9) Uiso 1 1 d . . .
H17 H 0.126(3) -0.102(4) -0.510(2) 0.046(11) Uiso 1 1 d . . .
H18 H 0.270(3) -0.185(4) -0.462(2) 0.046(13) Uiso 1 1 d . . .
H19 H 0.256(3) -0.322(3) -0.3761(19) 0.037(11) Uiso 1 1 d . . .
H20 H 0.108(2) -0.366(4) -0.3304(18) 0.029(9) Uiso 1 1 d . . .
H21 H 0.001(3) -0.122(4) -0.270(2) 0.051(12) Uiso 1 1 d . . .
H22 H 0.039(3) -0.120(4) -0.1608(19) 0.048(11) Uiso 1 1 d . . .
H23 H -0.019(3) -0.283(3) -0.1025(19) 0.030(10) Uiso 1 1 d . . .
H24 H -0.105(3) -0.465(4) -0.1472(18) 0.038(10) Uiso 1 1 d . . .
H25 H -0.142(2) -0.461(3) -0.2481(16) 0.027(9) Uiso 1 1 d . . .

loop_
_atom_site_aniso_label
_atom_site_aniso_U_11
_atom_site_aniso_U_22
_atom_site_aniso_U_33
_atom_site_aniso_U_23
_atom_site_aniso_U_13
_atom_site_aniso_U_12
W1 0.01829(8) 0.01647(8) 0.01525(8) -0.00131(4) 0.00217(5) -0.00112(4)
Si1 0.0179(4) 0.0187(4) 0.0170(4) 0.0012(3) 0.0010(3) -0.0016(3)
O1 0.0252(10) 0.0167(9) 0.0261(11) 0.0020(8) 0.0001(8) 0.0002(8)
O2 0.0398(13) 0.0301(12) 0.0390(14) 0.0147(10) 0.0109(10) -0.0018(10)
O3 0.0314(13) 0.0507(16) 0.0691(19) -0.0217(14) 0.0089(12) -0.0193(12)
C1 0.0191(13) 0.0154(13) 0.0153(13) 0.0009(10) -0.0020(10) -0.0029(10)
C2 0.0175(13) 0.0232(15) 0.0148(13) -0.0022(10) 0.0031(10) -0.0014(10)
C3 0.0244(14) 0.0280(15) 0.0167(14) -0.0039(12) -0.0007(11) 0.0028(12)
C4 0.0272(15) 0.0332(17) 0.0154(14) -0.0003(12) -0.0006(11) 0.0058(13)
C5 0.0245(13) 0.0182(13) 0.0219(14) -0.0060(11) 0.0014(11) -0.0020(11)
C6 0.0373(18) 0.0361(19) 0.0145(15) -0.0006(12) 0.0014(13) 0.0053(13)
C7 0.0309(16) 0.045(2) 0.0284(17) -0.0135(15) -0.0054(13) -0.0011(15)
C8 0.0326(16) 0.0239(15) 0.0288(16) -0.0078(12) 0.0060(12) 0.0017(12)
C9 0.0327(16) 0.0227(15) 0.043(2) -0.0048(14) 0.0057(14) -0.0078(13)
C10 0.0219(13) 0.0220(14) 0.0248(15) -0.0042(12) 0.0052(11) -0.0039(11)
C11 0.0282(16) 0.0307(16) 0.0254(17) -0.0021(13) 0.0025(13) -0.0051(13)
C12 0.0359(17) 0.0344(17) 0.0262(17) -0.0018(14) 0.0112(13) -0.0123(15)
C13 0.0253(17) 0.051(2) 0.035(2) -0.0133(15) 0.0106(14) -0.0143(14)
C14 0.0172(15) 0.052(2) 0.044(2) -0.0079(17) -0.0026(14) 0.0005(15)
C15 0.0249(16) 0.039(2) 0.0272(18) -0.0001(13) 0.0023(13) -0.0023(13)
C16 0.0213(14) 0.0258(15) 0.0191(15) 0.0001(11) 0.0012(11) 0.0001(11)
C17 0.0289(17) 0.0323(18) 0.0254(17) 0.0018(13) -0.0013(13) -0.0032(12)
C18 0.0342(18) 0.044(2) 0.0284(18) -0.0119(14) -0.0064(14) -0.0029(15)
C19 0.0377(19) 0.057(2) 0.0173(16) -0.0034(15) -0.0032(14) 0.0116(15)
C20 0.0389(17) 0.0364(18) 0.0200(15) 0.0059(14) 0.0029(13) 0.0079(15)
C21 0.0283(15) 0.0239(15) 0.0257(15) 0.0022(12) 0.0030(12) 0.0043(13)
C22 0.0230(14) 0.0256(16) 0.0246(15) 0.0004(13) 0.0053(11) -0.0003(12)
C23 0.0251(15) 0.0278(16) 0.0324(18) -0.0097(12) 0.0036(13) 0.0008(12)
C24 0.0286(14) 0.0198(14) 0.0193(14) -0.0091(11) -0.0002(11) 0.0000(11)
C25 0.0295(14) 0.0231(14) 0.0181(14) -0.0045(11) 0.0090(11) 0.0077(12)
C26 0.0253(14) 0.0180(13) 0.0216(14) -0.0013(11) 0.0052(11) 0.0041(11)
C27 0.0303(15) 0.0226(15) 0.0191(14) 0.0010(11) 0.0065(11) 0.0059(12)
C28 0.0352(16) 0.0278(16) 0.0126(13) -0.0038(11) 0.0030(11) 0.0058(13)
C29 0.0360(17) 0.0366(19) 0.0396(19) -0.0124(15) -0.0036(14) -0.0087(15)
C30 0.0475(19) 0.0235(15) 0.0239(16) 0.0010(12) 0.0072(13) -0.0011(14)
C31 0.0258(15) 0.0331(17) 0.0348(18) -0.0033(14) 0.0010(13) 0.0036(13)
C32 0.044(2) 0.035(2) 0.034(2) 0.0085(14) 0.0175(16) 0.0062(14)
C33 0.0471(19) 0.047(2) 0.0160(15) -0.0053(14) -0.0063(13) 0.0126(16)

loop_
_geom_bond_atom_site_label_1
_geom_bond_atom_site_label_2
_geom_bond_distance
_geom_bond_site_symmetry_2
_geom_bond_publ_flag
W1 C23 1.963(3) . ?
W1 C22 2.014(3) . ?
W1 C4 2.260(3) . ?
W1 C1 2.268(3) . ?
W1 C26 2.296(3) . ?
W1 C27 2.299(3) . ?
W1 C28 2.359(3) . ?
W1 C25 2.379(3) . ?
W1 C2 2.383(3) . ?
W1 C24 2.395(3) . ?
Si1 O1 1.658(2) . ?
Si1 C1 1.845(3) . ?
Si1 C16 1.864(3) . ?
Si1 C10 1.884(3) . ?
O1 C5 1.458(3) . ?
O2 C22 1.142(4) . ?
O3 C23 1.153(4) . ?
C1 C2 1.437(4) . ?
C1 H1 0.90(4) . ?
C2 C3 1.534(4) . ?
C2 C5 1.544(4) . ?
C3 C7 1.530(4) . ?
C3 C6 1.534(4) . ?
C3 C4 1.542(4) . ?
C4 H2 1.01(4) . ?
C4 H3 1.06(3) . ?
C5 C9 1.513(4) . ?
C5 C8 1.538(4) . ?
C6 H5 0.9600 . ?
C6 H4 0.9600 . ?
C6 H6 0.9600 . ?
C7 H9 0.9600 . ?
C7 H8 0.9600 . ?
C7 H7 0.9600 . ?
C8 H10 0.9600 . ?
C8 H12 0.9600 . ?
C8 H11 0.9600 . ?
C9 H15 0.9600 . ?
C9 H13 0.9600 . ?
C9 H14 0.9600 . ?
C10 C15 1.387(5) . ?
C10 C11 1.399(4) . ?
C11 C12 1.388(4) . ?
C11 H16 0.92(4) . ?
C12 C13 1.378(5) . ?
C12 H17 0.95(4) . ?
C13 C14 1.377(6) . ?
C13 H18 0.89(5) . ?
C14 C15 1.397(5) . ?
C14 H19 0.89(4) . ?
C15 H20 1.00(4) . ?
C16 C17 1.396(4) . ?
C16 C21 1.400(4) . ?
C17 C18 1.396(5) . ?
C17 H21 0.96(4) . ?
C18 C19 1.383(5) . ?
C18 H22 0.95(4) . ?
C19 C20 1.370(5) . ?
C19 H23 0.86(4) . ?
C20 C21 1.386(4) . ?
C20 H24 0.92(4) . ?
C21 H25 0.92(3) . ?
C24 C28 1.425(4) . ?
C24 C25 1.431(4) . ?
C24 C29 1.500(4) . ?
C25 C26 1.420(4) . ?
C25 C30 1.491(4) . ?
C26 C27 1.432(4) . ?
C26 C31 1.499(4) . ?
C27 C28 1.440(4) . ?
C27 C32 1.493(4) . ?
C28 C33 1.490(4) . ?
C29 H26 0.9600 . ?
C29 H28 0.9600 . ?
C29 H27 0.9600 . ?
C30 H31 0.9600 . ?
C30 H29 0.9600 . ?
C30 H30 0.9600 . ?
C31 H34 0.9600 . ?
C31 H32 0.9600 . ?
C31 H33 0.9600 . ?
C32 H37 0.9600 . ?
C32 H36 0.9600 . ?
C32 H35 0.9600 . ?
C33 H38 0.9600 . ?
C33 H39 0.9600 . ?
C33 H40 0.9600 . ?
